data_7007881
loop_
_publ_author_name
'Senanayake, Kanthi'
'Thompson, Amber L.'
'Howard, Judith A. K.'
'Botta, Mauro'
'Parker, David'

_publ_section_title
;
 Synthesis and characterisation of dimeric eight-coordinate
 lanthanide(III) complexes of a macrocyclic tribenzylphosphinate
 ligand.
;
_journal_issue 45
_journal_name_full 'Dalton transactions (Cambridge, England : 2003)'
_journal_page_first 5423
_journal_page_last 5428
_journal_paper_doi 10.1039/b612189f
_journal_year 2006
_chemical_formula_moiety 'C64 H88 Gd2 N8 O12 P6, 10(O H2)'
_chemical_formula_sum 'C64 H108 Gd2 N8 O22 P6'
_chemical_formula_weight 1841.90
_chemical_melting_point ?
_chemical_name_common
;
bis((mu!2$-1-4-7-10-tetra-azacyclododecane-1,4,7,10-tetrayl-
methyl-(trimethylene-tris(phenylphosphinato)))-gadolinium(iii))
decahydrate
;
_chemical_name_systematic
;
bis((\m~2~-1-4-7-10-tetra-azacyclododecane-1,4,7,10-tetrayl-methyl-
(trimethylene-tris(phenylphosphinato)))-gadolinium(III)) decahydrate
;
_space_group_IT_number 15
_symmetry_cell_setting monoclinic
_symmetry_space_group_name_Hall '-C 2yc'
_symmetry_space_group_name_H-M 'C 1 2/c 1'
_atom_sites_solution_hydrogens difmap
_atom_sites_solution_primary direct
_atom_sites_solution_secondary difmap
_cell_angle_alpha 90.00
_cell_angle_beta 97.0290(10)
_cell_angle_gamma 90.00
_cell_formula_units_Z 4
_cell_length_a 16.6618(7)
_cell_length_b 15.1330(6)
_cell_length_c 30.2751(13)
_cell_measurement_reflns_used 9348
_cell_measurement_temperature 120(2)
_cell_measurement_theta_max 27.462
_cell_measurement_theta_min 2.361
_cell_volume 7576.3(5)
_computing_cell_refinement 'SMART-NT V6.1 (Bruker, 2000)'
_computing_data_collection 'SMART-NT V6.1 (Bruker, 2000)'
_computing_data_reduction 'SAINT-NT V6.45A (Bruker, 2000)'
_computing_molecular_graphics 'Bruker SHELXTL'
_computing_publication_material 'Bruker SHELXTL'
_computing_structure_refinement 'SHELXL-97 (Sheldrick, 1997)'
_computing_structure_solution 'SHELXS-97 (Sheldrick, 1997)'
_diffrn_ambient_temperature 120(2)
_diffrn_detector_area_resol_mean 8
_diffrn_measured_fraction_theta_full 0.995
_diffrn_measured_fraction_theta_max 0.995
_diffrn_measurement_device_type 'Bruker SMART CCD 1K area detector'
_diffrn_measurement_method \w-scans
_diffrn_radiation_monochromator graphite
_diffrn_radiation_source 'fine-focus sealed tube'
_diffrn_radiation_type MoK\a
_diffrn_radiation_wavelength 0.71073
_diffrn_reflns_av_R_equivalents 0.0444
_diffrn_reflns_av_sigmaI/netI 0.0615
_diffrn_reflns_limit_h_max 21
_diffrn_reflns_limit_h_min -21
_diffrn_reflns_limit_k_max 19
_diffrn_reflns_limit_k_min -19
_diffrn_reflns_limit_l_max 39
_diffrn_reflns_limit_l_min -37
_diffrn_reflns_number 31846
_diffrn_reflns_theta_full 27.48
_diffrn_reflns_theta_max 27.48
_diffrn_reflns_theta_min 2.36
_exptl_absorpt_coefficient_mu 1.939
_exptl_absorpt_correction_T_max 0.9621
_exptl_absorpt_correction_T_min 0.7693
_exptl_absorpt_correction_type integration
_exptl_absorpt_process_details 'XPREP (SHELXTL,1997)'
_exptl_crystal_colour colourless
_exptl_crystal_density_diffrn 1.615
_exptl_crystal_density_meas ?
_exptl_crystal_density_method .
_exptl_crystal_description plate
_exptl_crystal_F_000 3768
_exptl_crystal_size_max 0.14
_exptl_crystal_size_mid 0.14
_exptl_crystal_size_min 0.02
_refine_diff_density_max 0.767
_refine_diff_density_min -0.621
_refine_diff_density_rms 0.115
_refine_ls_extinction_method none
_refine_ls_goodness_of_fit_ref 0.908
_refine_ls_hydrogen_treatment mixed
_refine_ls_matrix_type full
_refine_ls_number_parameters 496
_refine_ls_number_reflns 8657
_refine_ls_number_restraints 87
_refine_ls_restrained_S_all 0.906
_refine_ls_R_factor_all 0.0498
_refine_ls_R_factor_gt 0.0271
_refine_ls_shift/su_max 0.006
_refine_ls_shift/su_mean 0.000
_refine_ls_structure_factor_coef Fsqd
_refine_ls_weighting_details 'calc w=1/[\s^2^(Fo^2^)+(0.0148P)^2^+0.0000P] where P=(Fo^2^+2Fc^2^)/3'
_refine_ls_weighting_scheme calc
_refine_ls_wR_factor_gt 0.0418
_refine_ls_wR_factor_ref 0.0473
_reflns_number_gt 6503
_reflns_number_total 8657
_reflns_threshold_expression >2sigma(I)
_cod_data_source_file b612189f.txt
_cod_data_source_block '[Gd.L^3^]~2~.10H~2~O'
_cod_depositor_comments
;
The following automatic conversions were performed:
'_symmetry_cell_setting' value 'Monoclinic' changed to 'monoclinic'
according to '/home/adriana/struct/CIF-dictionaries/cif_core.dic'
dictionary named 'cif_core.dic' version 2.4.1 from
2010-06-29.

'_exptl_absorpt_correction_type' value 'Integration' changed
to 'integration' according to
'/home/adriana/struct/CIF-dictionaries/cif_core.dic' dictionary named
'cif_core.dic' version 2.4.1 from 2010-06-29.

Automatic conversion script
Id: cif_fix_enum 1555 2011-01-17 13:19:09Z saulius 

The following automatic conversions were performed:

'_chemical_melting_point' value 'not measured' was changed to '?' -
the value is undefined or not given.

Automatic conversion script
Id: cif_fix_values 1569 2011-02-09 13:29:24Z adriana 
;
_cod_original_sg_symbol_H-M C2/c
_cod_database_code 7007881

loop_
_symmetry_equiv_pos_as_xyz
'x, y, z'
'-x, y, -z+1/2'
'x+1/2, y+1/2, z'
'-x+1/2, y+1/2, -z+1/2'
'-x, -y, -z'
'x, -y, z-1/2'
'-x+1/2, -y+1/2, -z'
'x+1/2, -y+1/2, z-1/2'

loop_
_atom_site_label
_atom_site_type_symbol
_atom_site_fract_x
_atom_site_fract_y
_atom_site_fract_z
_atom_site_U_iso_or_equiv
_atom_site_adp_type
_atom_site_occupancy
_atom_site_symmetry_multiplicity
_atom_site_calc_flag
_atom_site_refinement_flags
_atom_site_disorder_assembly
_atom_site_disorder_group
Gd1 Gd 0.308915(8) 0.699684(9) 0.596277(4) 0.01212(4) Uani 1 1 d . . .
P1 P 0.15553(4) 0.68422(4) 0.50965(2) 0.01303(15) Uani 1 1 d . . .
P2 P 0.27689(4) 0.48045(5) 0.61870(2) 0.01542(16) Uani 1 1 d . . .
P3 P 0.50467(4) 0.66970(5) 0.63977(3) 0.01646(16) Uani 1 1 d . . .
N1 N 0.16387(13) 0.77711(13) 0.58893(7) 0.0142(5) Uani 1 1 d . . .
N2 N 0.21608(13) 0.63192(14) 0.65165(7) 0.0149(5) Uani 1 1 d . . .
N3 N 0.37263(13) 0.71872(14) 0.68019(7) 0.0144(5) Uani 1 1 d . . .
N4 N 0.31662(13) 0.86154(14) 0.62161(7) 0.0149(5) Uani 1 1 d . . .
H4C H 0.3591 0.8841 0.6090 0.018 Uiso 1 1 calc R . .
C1 C 0.10633(16) 0.72255(17) 0.61096(9) 0.0162(6) Uani 1 1 d . . .
H1A H 0.0884 0.6732 0.5918 0.019 Uiso 1 1 calc R . .
H1B H 0.0593 0.7579 0.6151 0.019 Uiso 1 1 calc R . .
C2 C 0.14381(16) 0.68758(18) 0.65570(9) 0.0176(6) Uani 1 1 d . . .
H2A H 0.1593 0.7369 0.6754 0.021 Uiso 1 1 calc R . .
H2B H 0.1040 0.6529 0.6689 0.021 Uiso 1 1 calc R . .
C3 C 0.26233(17) 0.61805(18) 0.69670(9) 0.0180(6) Uani 1 1 d . . .
H3A H 0.2962 0.5661 0.6959 0.022 Uiso 1 1 calc R . .
H3B H 0.2245 0.6071 0.7180 0.022 Uiso 1 1 calc R . .
C4 C 0.31495(16) 0.6963(2) 0.71223(8) 0.0188(6) Uani 1 1 d . . .
H4A H 0.2808 0.7471 0.7159 0.023 Uiso 1 1 calc R . .
H4B H 0.3449 0.6829 0.7410 0.023 Uiso 1 1 calc R . .
C5 C 0.40115(16) 0.81085(18) 0.68833(9) 0.0176(6) Uani 1 1 d . . .
H5A H 0.4502 0.8198 0.6746 0.021 Uiso 1 1 calc R . .
H5B H 0.4141 0.8203 0.7201 0.021 Uiso 1 1 calc R . .
C6 C 0.33804(17) 0.87745(18) 0.66976(9) 0.0174(6) Uani 1 1 d . . .
H6A H 0.2902 0.8718 0.6849 0.021 Uiso 1 1 calc R . .
H6B H 0.3591 0.9369 0.6746 0.021 Uiso 1 1 calc R . .
C7 C 0.24628(16) 0.91411(18) 0.60173(9) 0.0181(6) Uani 1 1 d . . .
H7A H 0.2488 0.9218 0.5701 0.022 Uiso 1 1 calc R . .
H7B H 0.2475 0.9721 0.6155 0.022 Uiso 1 1 calc R . .
C8 C 0.16879(16) 0.86705(17) 0.60886(9) 0.0160(6) Uani 1 1 d . . .
H8A H 0.1655 0.8624 0.6405 0.019 Uiso 1 1 calc R . .
H8B H 0.1230 0.9018 0.5957 0.019 Uiso 1 1 calc R . .
C9 C 0.13517(16) 0.78431(16) 0.54068(8) 0.0144(6) Uani 1 1 d . . .
H9A H 0.1615 0.8342 0.5284 0.017 Uiso 1 1 calc R . .
H9B H 0.0774 0.7956 0.5368 0.017 Uiso 1 1 calc R . .
C10 C 0.19023(16) 0.54330(17) 0.63394(9) 0.0171(6) Uani 1 1 d . . .
H10A H 0.1504 0.5502 0.6080 0.021 Uiso 1 1 calc R . .
H10B H 0.1652 0.5110 0.6563 0.021 Uiso 1 1 calc R . .
C11 C 0.44334(16) 0.65823(19) 0.68582(9) 0.0184(6) Uani 1 1 d . . .
H11A H 0.4246 0.5977 0.6871 0.022 Uiso 1 1 calc R . .
H11B H 0.4764 0.6713 0.7137 0.022 Uiso 1 1 calc R . .
C12 C 0.06354(16) 0.61870(18) 0.50083(9) 0.0200(7) Uani 1 1 d . . .
H12A H 0.0613 0.5805 0.5264 0.024 Uiso 1 1 calc R . .
H12B H 0.0174 0.6581 0.4991 0.024 Uiso 1 1 calc R . .
C13 C 0.05668(16) 0.56249(18) 0.45931(9) 0.0179(6) Uani 1 1 d . . .
C14 C 0.00563(17) 0.5877(2) 0.42154(10) 0.0256(7) Uani 1 1 d . . .
H14 H -0.0251 0.6389 0.4221 0.031 Uiso 1 1 calc R . .
C15 C 0.00022(19) 0.5374(2) 0.38319(11) 0.0340(9) Uani 1 1 d . . .
H15 H -0.0340 0.5552 0.3582 0.041 Uiso 1 1 calc R . .
C16 C 0.0449(2) 0.4611(2) 0.38155(11) 0.0378(9) Uani 1 1 d . . .
H16 H 0.0411 0.4275 0.3557 0.045 Uiso 1 1 calc R . .
C17 C 0.0952(2) 0.4354(2) 0.41868(11) 0.0325(8) Uani 1 1 d . . .
H17 H 0.1253 0.3838 0.4180 0.039 Uiso 1 1 calc R . .
C18 C 0.10157(18) 0.48582(19) 0.45725(10) 0.0224(7) Uani 1 1 d . . .
H18 H 0.1364 0.4679 0.4820 0.027 Uiso 1 1 calc R . .
C19 C 0.23855(17) 0.42565(18) 0.56707(9) 0.0199(7) Uani 1 1 d . . .
H19A H 0.2075 0.3744 0.5740 0.024 Uiso 1 1 calc R . .
H19B H 0.2020 0.4656 0.5495 0.024 Uiso 1 1 calc R . .
C20 C 0.30273(17) 0.39612(19) 0.53925(9) 0.0183(6) Uani 1 1 d . . .
C21 C 0.32484(17) 0.3087(2) 0.53701(10) 0.0283(7) Uani 1 1 d . . .
H21 H 0.3005 0.2667 0.5534 0.034 Uiso 1 1 calc R . .
C22 C 0.38285(19) 0.2822(2) 0.51064(11) 0.0350(9) Uani 1 1 d . . .
H22 H 0.3961 0.2226 0.5092 0.042 Uiso 1 1 calc R . .
C23 C 0.42099(18) 0.3429(2) 0.48663(10) 0.0281(8) Uani 1 1 d . . .
H23 H 0.4599 0.3249 0.4689 0.034 Uiso 1 1 calc R . .
C24 C 0.4006(2) 0.4310(2) 0.48924(10) 0.0327(8) Uani 1 1 d . . .
H24 H 0.4265 0.4730 0.4736 0.039 Uiso 1 1 calc R . .
C25 C 0.3417(2) 0.4572(2) 0.51507(10) 0.0291(8) Uani 1 1 d . . .
H25 H 0.3281 0.5167 0.5162 0.035 Uiso 1 1 calc R . .
C26 C 0.53229(17) 0.55862(17) 0.62597(9) 0.0176(6) Uani 1 1 d . . .
H26A H 0.4853 0.5304 0.6098 0.021 Uiso 1 1 calc R . .
H26B H 0.5736 0.5621 0.6061 0.021 Uiso 1 1 calc R . .
C27 C 0.56333(17) 0.50017(18) 0.66482(9) 0.0184(6) Uani 1 1 d . . .
C28 C 0.51958(18) 0.42518(19) 0.67402(10) 0.0217(7) Uani 1 1 d . . .
H28 H 0.4694 0.4145 0.6578 0.026 Uiso 1 1 calc R . .
C29 C 0.54975(19) 0.3666(2) 0.70690(10) 0.0276(8) Uani 1 1 d . . .
H29 H 0.5204 0.3163 0.7122 0.033 Uiso 1 1 calc R . .
C30 C 0.6234(2) 0.3826(2) 0.73188(10) 0.0280(8) Uani 1 1 d . . .
H30 H 0.6436 0.3432 0.7541 0.034 Uiso 1 1 calc R . .
C31 C 0.66690(19) 0.4575(2) 0.72372(10) 0.0260(7) Uani 1 1 d . . .
H31 H 0.7162 0.4687 0.7407 0.031 Uiso 1 1 calc R . .
C32 C 0.63724(18) 0.51592(19) 0.69037(9) 0.0209(7) Uani 1 1 d . . .
H32 H 0.6669 0.5660 0.6850 0.025 Uiso 1 1 calc R . .
O1 O 0.21956(11) 0.63317(11) 0.53904(6) 0.0151(4) Uani 1 1 d . . .
O2 O 0.33708(11) 0.55117(11) 0.60882(6) 0.0152(4) Uani 1 1 d . . .
O3 O 0.44748(10) 0.70494(13) 0.60072(6) 0.0165(4) Uani 1 1 d . . .
O4 O 0.17627(10) 0.71301(11) 0.46481(6) 0.0146(4) Uani 1 1 d . . .
O5 O 0.30431(11) 0.41358(12) 0.65385(6) 0.0207(5) Uani 1 1 d . . .
O6 O 0.57963(11) 0.72353(12) 0.65346(6) 0.0223(5) Uani 1 1 d . . .
O1W O 0.67163(14) 0.85527(15) 0.70176(8) 0.0294(5) Uani 1 1 d D . .
H1WA H 0.6457(16) 0.8169(17) 0.6880(9) 0.044 Uiso 1 1 d D . .
H1WB H 0.7114(13) 0.866(2) 0.6900(10) 0.044 Uiso 1 1 d D . .
O2W O 0.70962(14) 0.6798(2) 0.60946(8) 0.0486(7) Uani 1 1 d D . .
H2WA H 0.692(2) 0.672(3) 0.5835(5) 0.073 Uiso 1 1 d D . .
H2WB H 0.6717(15) 0.697(3) 0.6221(10) 0.073 Uiso 1 1 d D . .
O3W O 0.85725(14) 0.73815(15) 0.65698(9) 0.0390(6) Uani 1 1 d D . .
H3WA H 0.8143(13) 0.7152(19) 0.6465(12) 0.058 Uiso 1 1 d D . .
H3WB H 0.8475(19) 0.7912(9) 0.6573(12) 0.058 Uiso 1 1 d D . .
O4W O 0.5744(2) 0.98629(18) 0.73341(10) 0.0613(9) Uani 1 1 d D . .
H4WA H 0.604(2) 0.948(2) 0.7265(15) 0.092 Uiso 1 1 d D . .
H4WB H 0.551(4) 0.969(4) 0.754(2) 0.092 Uiso 0.50 1 d PD A 1
H4WC H 0.593(4) 1.0341(17) 0.728(3) 0.092 Uiso 0.50 1 d PD B 2
O5W O 0.9170(2) 0.6583(2) 0.73708(9) 0.0731(10) Uani 1 1 d D . .
H5WA H 0.890(2) 0.671(3) 0.7137(9) 0.110 Uiso 1 1 d D . .
H5WB H 0.919(6) 0.6048(10) 0.739(2) 0.110 Uiso 0.50 1 d PD C 1
H5WC H 0.9637(14) 0.654(7) 0.7322(19) 0.110 Uiso 0.50 1 d PD D 2

loop_
_atom_site_aniso_label
_atom_site_aniso_U_11
_atom_site_aniso_U_22
_atom_site_aniso_U_33
_atom_site_aniso_U_23
_atom_site_aniso_U_13
_atom_site_aniso_U_12
Gd1 0.01337(6) 0.01215(6) 0.01096(6) 0.00059(7) 0.00193(4) 0.00029(7)
P1 0.0129(4) 0.0126(4) 0.0136(4) 0.0004(3) 0.0016(3) -0.0018(3)
P2 0.0172(4) 0.0135(4) 0.0154(4) 0.0015(3) 0.0015(3) 0.0002(3)
P3 0.0153(4) 0.0166(4) 0.0173(4) -0.0004(3) 0.0015(3) 0.0017(3)
N1 0.0169(12) 0.0128(13) 0.0133(12) 0.0009(9) 0.0038(10) -0.0004(9)
N2 0.0172(13) 0.0137(12) 0.0142(13) 0.0008(10) 0.0032(10) 0.0011(10)
N3 0.0151(12) 0.0152(13) 0.0133(12) -0.0008(9) 0.0030(9) 0.0009(9)
N4 0.0144(12) 0.0178(13) 0.0128(12) -0.0014(10) 0.0033(10) 0.0007(10)
C1 0.0148(14) 0.0170(16) 0.0179(15) -0.0021(11) 0.0066(12) -0.0004(11)
C2 0.0180(14) 0.0184(16) 0.0182(15) 0.0002(12) 0.0095(12) 0.0003(12)
C3 0.0215(16) 0.0218(16) 0.0114(15) 0.0046(12) 0.0055(12) 0.0033(13)
C4 0.0227(15) 0.0213(15) 0.0125(14) -0.0020(13) 0.0026(11) 0.0021(14)
C5 0.0191(14) 0.0184(16) 0.0148(14) -0.0031(13) -0.0002(11) -0.0002(13)
C6 0.0209(16) 0.0139(15) 0.0175(16) -0.0044(12) 0.0020(12) -0.0017(12)
C7 0.0207(16) 0.0129(15) 0.0206(16) -0.0008(12) 0.0018(12) 0.0015(12)
C8 0.0204(16) 0.0128(14) 0.0150(15) -0.0018(12) 0.0030(12) 0.0053(12)
C9 0.0133(14) 0.0140(15) 0.0155(14) -0.0005(11) -0.0002(11) 0.0014(11)
C10 0.0192(16) 0.0169(15) 0.0161(15) 0.0013(12) 0.0060(12) -0.0034(12)
C11 0.0197(16) 0.0214(16) 0.0135(15) -0.0019(12) -0.0006(12) 0.0014(13)
C12 0.0146(15) 0.0202(16) 0.0258(17) -0.0021(13) 0.0041(13) -0.0042(12)
C13 0.0151(15) 0.0179(15) 0.0208(16) 0.0031(12) 0.0029(12) -0.0088(12)
C14 0.0149(16) 0.0272(18) 0.0336(19) 0.0095(15) -0.0009(14) -0.0069(13)
C15 0.0269(19) 0.050(2) 0.0219(18) 0.0101(17) -0.0080(15) -0.0228(17)
C16 0.047(2) 0.045(2) 0.0231(19) -0.0113(17) 0.0099(17) -0.0310(19)
C17 0.039(2) 0.0215(18) 0.040(2) -0.0054(16) 0.0165(17) -0.0090(15)
C18 0.0233(17) 0.0217(16) 0.0224(17) 0.0035(13) 0.0037(13) -0.0038(13)
C19 0.0205(16) 0.0179(15) 0.0204(16) -0.0007(13) -0.0007(13) 0.0007(12)
C20 0.0171(15) 0.0204(16) 0.0162(16) -0.0001(12) -0.0032(12) 0.0003(12)
C21 0.0287(17) 0.0216(17) 0.0369(19) 0.0052(16) 0.0125(14) 0.0041(15)
C22 0.037(2) 0.025(2) 0.046(2) 0.0051(16) 0.0151(17) 0.0142(15)
C23 0.0213(17) 0.043(2) 0.0204(17) 0.0018(15) 0.0043(13) 0.0058(15)
C24 0.043(2) 0.035(2) 0.0223(18) 0.0011(15) 0.0100(16) -0.0100(16)
C25 0.046(2) 0.0208(17) 0.0217(18) -0.0022(14) 0.0093(15) -0.0006(15)
C26 0.0186(15) 0.0174(15) 0.0168(15) -0.0015(12) 0.0027(12) 0.0026(12)
C27 0.0201(16) 0.0193(16) 0.0168(15) -0.0034(12) 0.0064(12) 0.0070(12)
C28 0.0194(16) 0.0228(16) 0.0246(17) 0.0002(13) 0.0094(13) 0.0035(13)
C29 0.0290(19) 0.0278(18) 0.0290(19) 0.0037(15) 0.0152(15) 0.0032(14)
C30 0.040(2) 0.0285(18) 0.0163(17) 0.0031(14) 0.0072(15) 0.0128(16)
C31 0.0302(19) 0.0297(18) 0.0168(16) -0.0094(14) -0.0024(14) 0.0098(15)
C32 0.0232(17) 0.0181(15) 0.0209(17) -0.0060(13) 0.0012(13) 0.0038(13)
O1 0.0175(10) 0.0139(10) 0.0136(10) 0.0010(8) 0.0013(8) 0.0008(8)
O2 0.0153(10) 0.0156(10) 0.0148(10) 0.0023(8) 0.0027(8) 0.0014(8)
O3 0.0166(10) 0.0167(10) 0.0165(10) 0.0015(9) 0.0031(8) 0.0002(9)
O4 0.0159(10) 0.0133(10) 0.0145(10) 0.0013(8) 0.0012(8) -0.0023(8)
O5 0.0229(11) 0.0169(11) 0.0217(11) 0.0051(9) 0.0004(9) 0.0014(9)
O6 0.0169(11) 0.0227(12) 0.0265(12) -0.0034(9) -0.0002(9) -0.0012(8)
O1W 0.0308(14) 0.0282(14) 0.0308(14) -0.0048(10) 0.0094(11) -0.0097(10)
O2W 0.0314(14) 0.071(2) 0.0445(16) -0.0130(15) 0.0099(12) -0.0097(14)
O3W 0.0393(15) 0.0256(13) 0.0489(17) 0.0010(12) -0.0072(13) 0.0035(11)
O4W 0.091(3) 0.0524(18) 0.0433(19) 0.0076(16) 0.0194(16) 0.0375(18)
O5W 0.108(3) 0.070(2) 0.0386(18) -0.0005(16) -0.0026(17) 0.048(2)

loop_
_atom_type_symbol
_atom_type_description
_atom_type_scat_dispersion_real
_atom_type_scat_dispersion_imag
_atom_type_scat_source
C C 0.0033 0.0016 'International Tables Vol C Tables 4.2.6.8 and 6.1.1.4'
H H 0.0000 0.0000 'International Tables Vol C Tables 4.2.6.8 and 6.1.1.4'
N N 0.0061 0.0033 'International Tables Vol C Tables 4.2.6.8 and 6.1.1.4'
O O 0.0106 0.0060 'International Tables Vol C Tables 4.2.6.8 and 6.1.1.4'
P P 0.1023 0.0942 'International Tables Vol C Tables 4.2.6.8 and 6.1.1.4'
Gd Gd -0.1653 3.9035 'International Tables Vol C Tables 4.2.6.8 and 6.1.1.4'

loop_
_exptl_crystal_face_index_h
_exptl_crystal_face_index_k
_exptl_crystal_face_index_l
_exptl_crystal_face_perp_dist
0.00 0.00 1.00 0.0100
0.00 0.00 -1.00 0.0100
1.00 1.00 0.00 0.0700
-1.00 -1.00 0.00 0.0700
1.00 -1.00 0.00 0.0700
-1.00 1.00 0.00 0.0700

loop_
_geom_angle_atom_site_label_1
_geom_angle_atom_site_label_2
_geom_angle_atom_site_label_3
_geom_angle
_geom_angle_site_symmetry_1
_geom_angle_site_symmetry_3
_geom_angle_publ_flag
O3 Gd1 O4 79.75(6) . 7_566 ?
O3 Gd1 O2 80.91(6) . . ?
O4 Gd1 O2 130.26(6) 7_566 . ?
O3 Gd1 O1 126.53(6) . . ?
O4 Gd1 O1 77.08(6) 7_566 . ?
O2 Gd1 O1 78.70(6) . . ?
O3 Gd1 N4 86.35(7) . . ?
O4 Gd1 N4 71.76(7) 7_566 . ?
O2 Gd1 N4 151.07(6) . . ?
O1 Gd1 N4 128.98(6) . . ?
O3 Gd1 N2 129.99(7) . . ?
O4 Gd1 N2 149.73(6) 7_566 . ?
O2 Gd1 N2 68.89(6) . . ?
O1 Gd1 N2 86.24(6) . . ?
N4 Gd1 N2 101.18(7) . . ?
O3 Gd1 N3 69.99(6) . . ?
O4 Gd1 N3 129.53(6) 7_566 . ?
O2 Gd1 N3 84.20(6) . . ?
O1 Gd1 N3 153.08(6) . . ?
N4 Gd1 N3 67.01(7) . . ?
N2 Gd1 N3 68.15(7) . . ?
O3 Gd1 N1 151.93(7) . . ?
O4 Gd1 N1 82.34(6) 7_566 . ?
O2 Gd1 N1 127.02(6) . . ?
O1 Gd1 N1 69.14(6) . . ?
N4 Gd1 N1 67.52(7) . . ?
N2 Gd1 N1 68.07(7) . . ?
N3 Gd1 N1 106.54(7) . . ?
O4 P1 O1 117.02(10) . . ?
O4 P1 C12 107.93(12) . . ?
O1 P1 C12 109.19(12) . . ?
O4 P1 C9 107.45(11) . . ?
O1 P1 C9 106.34(11) . . ?
C12 P1 C9 108.66(13) . . ?
O5 P2 O2 117.63(11) . . ?
O5 P2 C19 110.34(12) . . ?
O2 P2 C19 108.85(12) . . ?
O5 P2 C10 110.63(12) . . ?
O2 P2 C10 104.05(11) . . ?
C19 P2 C10 104.39(13) . . ?
O6 P3 O3 116.34(11) . . ?
O6 P3 C26 109.94(12) . . ?
O3 P3 C26 107.45(12) . . ?
O6 P3 C11 111.24(12) . . ?
O3 P3 C11 105.64(11) . . ?
C26 P3 C11 105.62(13) . . ?
C1 N1 C9 109.6(2) . . ?
C1 N1 C8 109.5(2) . . ?
C9 N1 C8 109.10(19) . . ?
C1 N1 Gd1 110.26(15) . . ?
C9 N1 Gd1 107.06(15) . . ?
C8 N1 Gd1 111.31(15) . . ?
C2 N2 C10 109.8(2) . . ?
C2 N2 C3 109.6(2) . . ?
C10 N2 C3 107.2(2) . . ?
C2 N2 Gd1 112.20(15) . . ?
C10 N2 Gd1 106.80(15) . . ?
C3 N2 Gd1 111.02(15) . . ?
C5 N3 C11 109.1(2) . . ?
C5 N3 C4 109.0(2) . . ?
C11 N3 C4 110.6(2) . . ?
C5 N3 Gd1 110.14(15) . . ?
C11 N3 Gd1 105.21(15) . . ?
C4 N3 Gd1 112.73(15) . . ?
C6 N4 C7 113.4(2) . . ?
C6 N4 Gd1 116.60(16) . . ?
C7 N4 Gd1 112.52(16) . . ?
C6 N4 H4C 104.2 . . ?
C7 N4 H4C 104.2 . . ?
Gd1 N4 H4C 104.2 . . ?
N1 C1 C2 112.2(2) . . ?
N1 C1 H1A 109.2 . . ?
C2 C1 H1A 109.2 . . ?
N1 C1 H1B 109.2 . . ?
C2 C1 H1B 109.2 . . ?
H1A C1 H1B 107.9 . . ?
N2 C2 C1 111.9(2) . . ?
N2 C2 H2A 109.2 . . ?
C1 C2 H2A 109.2 . . ?
N2 C2 H2B 109.2 . . ?
C1 C2 H2B 109.2 . . ?
H2A C2 H2B 107.9 . . ?
N2 C3 C4 112.8(2) . . ?
N2 C3 H3A 109.0 . . ?
C4 C3 H3A 109.0 . . ?
N2 C3 H3B 109.0 . . ?
C4 C3 H3B 109.0 . . ?
H3A C3 H3B 107.8 . . ?
N3 C4 C3 111.8(2) . . ?
N3 C4 H4A 109.3 . . ?
C3 C4 H4A 109.3 . . ?
N3 C4 H4B 109.3 . . ?
C3 C4 H4B 109.3 . . ?
H4A C4 H4B 107.9 . . ?
N3 C5 C6 111.7(2) . . ?
N3 C5 H5A 109.3 . . ?
C6 C5 H5A 109.3 . . ?
N3 C5 H5B 109.3 . . ?
C6 C5 H5B 109.3 . . ?
H5A C5 H5B 107.9 . . ?
N4 C6 C5 109.3(2) . . ?
N4 C6 H6A 109.8 . . ?
C5 C6 H6A 109.8 . . ?
N4 C6 H6B 109.8 . . ?
C5 C6 H6B 109.8 . . ?
H6A C6 H6B 108.3 . . ?
N4 C7 C8 109.6(2) . . ?
N4 C7 H7A 109.7 . . ?
C8 C7 H7A 109.7 . . ?
N4 C7 H7B 109.7 . . ?
C8 C7 H7B 109.7 . . ?
H7A C7 H7B 108.2 . . ?
N1 C8 C7 112.3(2) . . ?
N1 C8 H8A 109.2 . . ?
C7 C8 H8A 109.2 . . ?
N1 C8 H8B 109.2 . . ?
C7 C8 H8B 109.2 . . ?
H8A C8 H8B 107.9 . . ?
N1 C9 P1 112.68(17) . . ?
N1 C9 H9A 109.1 . . ?
P1 C9 H9A 109.1 . . ?
N1 C9 H9B 109.1 . . ?
P1 C9 H9B 109.1 . . ?
H9A C9 H9B 107.8 . . ?
N2 C10 P2 110.84(18) . . ?
N2 C10 H10A 109.5 . . ?
P2 C10 H10A 109.5 . . ?
N2 C10 H10B 109.5 . . ?
P2 C10 H10B 109.5 . . ?
H10A C10 H10B 108.1 . . ?
N3 C11 P3 111.24(18) . . ?
N3 C11 H11A 109.4 . . ?
P3 C11 H11A 109.4 . . ?
N3 C11 H11B 109.4 . . ?
P3 C11 H11B 109.4 . . ?
H11A C11 H11B 108.0 . . ?
C13 C12 P1 113.96(19) . . ?
C13 C12 H12A 108.8 . . ?
P1 C12 H12A 108.8 . . ?
C13 C12 H12B 108.8 . . ?
P1 C12 H12B 108.8 . . ?
H12A C12 H12B 107.7 . . ?
C18 C13 C14 118.1(3) . . ?
C18 C13 C12 121.5(3) . . ?
C14 C13 C12 120.4(3) . . ?
C15 C14 C13 120.6(3) . . ?
C15 C14 H14 119.7 . . ?
C13 C14 H14 119.7 . . ?
C16 C15 C14 120.8(3) . . ?
C16 C15 H15 119.6 . . ?
C14 C15 H15 119.6 . . ?
C17 C16 C15 119.1(3) . . ?
C17 C16 H16 120.4 . . ?
C15 C16 H16 120.4 . . ?
C16 C17 C18 120.6(3) . . ?
C16 C17 H17 119.7 . . ?
C18 C17 H17 119.7 . . ?
C13 C18 C17 120.8(3) . . ?
C13 C18 H18 119.6 . . ?
C17 C18 H18 119.6 . . ?
C20 C19 P2 114.67(19) . . ?
C20 C19 H19A 108.6 . . ?
P2 C19 H19A 108.6 . . ?
C20 C19 H19B 108.6 . . ?
P2 C19 H19B 108.6 . . ?
H19A C19 H19B 107.6 . . ?
C21 C20 C25 117.9(3) . . ?
C21 C20 C19 121.6(3) . . ?
C25 C20 C19 120.4(3) . . ?
C20 C21 C22 121.0(3) . . ?
C20 C21 H21 119.5 . . ?
C22 C21 H21 119.5 . . ?
C23 C22 C21 120.8(3) . . ?
C23 C22 H22 119.6 . . ?
C21 C22 H22 119.6 . . ?
C22 C23 C24 118.8(3) . . ?
C22 C23 H23 120.6 . . ?
C24 C23 H23 120.6 . . ?
C23 C24 C25 120.4(3) . . ?
C23 C24 H24 119.8 . . ?
C25 C24 H24 119.8 . . ?
C24 C25 C20 121.1(3) . . ?
C24 C25 H25 119.5 . . ?
C20 C25 H25 119.5 . . ?
C27 C26 P3 115.95(19) . . ?
C27 C26 H26A 108.3 . . ?
P3 C26 H26A 108.3 . . ?
C27 C26 H26B 108.3 . . ?
P3 C26 H26B 108.3 . . ?
H26A C26 H26B 107.4 . . ?
C32 C27 C28 118.5(3) . . ?
C32 C27 C26 121.8(3) . . ?
C28 C27 C26 119.6(3) . . ?
C29 C28 C27 120.9(3) . . ?
C29 C28 H28 119.6 . . ?
C27 C28 H28 119.6 . . ?
C28 C29 C30 120.2(3) . . ?
C28 C29 H29 119.9 . . ?
C30 C29 H29 119.9 . . ?
C29 C30 C31 119.6(3) . . ?
C29 C30 H30 120.2 . . ?
C31 C30 H30 120.2 . . ?
C30 C31 C32 120.3(3) . . ?
C30 C31 H31 119.9 . . ?
C32 C31 H31 119.9 . . ?
C31 C32 C27 120.5(3) . . ?
C31 C32 H32 119.7 . . ?
C27 C32 H32 119.7 . . ?
P1 O1 Gd1 123.22(10) . . ?
P2 O2 Gd1 126.11(10) . . ?
P3 O3 Gd1 124.24(10) . . ?
P1 O4 Gd1 161.07(11) . 7_566 ?
H1WA O1W H1WB 110(2) . . ?
H2WA O2W H2WB 107(2) . . ?
H3WA O3W H3WB 105(2) . . ?
H4WA O4W H4WB 109(3) . . ?
H4WA O4W H4WC 110(3) . . ?
H4WB O4W H4WC 131(7) . . ?
H5WA O5W H5WB 108(3) . . ?
H5WA O5W H5WC 107(3) . . ?
H5WB O5W H5WC 84(9) . . ?

loop_
_geom_bond_atom_site_label_1
_geom_bond_atom_site_label_2
_geom_bond_distance
_geom_bond_site_symmetry_2
_geom_bond_publ_flag
Gd1 O3 2.2976(17) . ?
Gd1 O4 2.3105(17) 7_566 ?
Gd1 O2 2.3177(17) . ?
Gd1 O1 2.3668(18) . ?
Gd1 N4 2.565(2) . ?
Gd1 N2 2.625(2) . ?
Gd1 N3 2.647(2) . ?
Gd1 N1 2.671(2) . ?
P1 O4 1.5058(18) . ?
P1 O1 1.5147(18) . ?
P1 C12 1.817(3) . ?
P1 C9 1.836(3) . ?
P2 O5 1.4988(19) . ?
P2 O2 1.5211(19) . ?
P2 C19 1.815(3) . ?
P2 C10 1.835(3) . ?
P3 O6 1.5063(19) . ?
P3 O3 1.5212(18) . ?
P3 C26 1.805(3) . ?
P3 C11 1.835(3) . ?
N1 C1 1.484(3) . ?
N1 C9 1.484(3) . ?
N1 C8 1.487(3) . ?
N2 C2 1.487(3) . ?
N2 C10 1.488(3) . ?
N2 C3 1.497(3) . ?
N3 C5 1.484(3) . ?
N3 C11 1.485(3) . ?
N3 C4 1.486(3) . ?
N4 C6 1.477(3) . ?
N4 C7 1.482(3) . ?
N4 H4C 0.9100 . ?
C1 C2 1.516(4) . ?
C1 H1A 0.9700 . ?
C1 H1B 0.9700 . ?
C2 H2A 0.9700 . ?
C2 H2B 0.9700 . ?
C3 C4 1.514(4) . ?
C3 H3A 0.9700 . ?
C3 H3B 0.9700 . ?
C4 H4A 0.9700 . ?
C4 H4B 0.9700 . ?
C5 C6 1.514(4) . ?
C5 H5A 0.9700 . ?
C5 H5B 0.9700 . ?
C6 H6A 0.9700 . ?
C6 H6B 0.9700 . ?
C7 C8 1.513(4) . ?
C7 H7A 0.9700 . ?
C7 H7B 0.9700 . ?
C8 H8A 0.9700 . ?
C8 H8B 0.9700 . ?
C9 H9A 0.9700 . ?
C9 H9B 0.9700 . ?
C10 H10A 0.9700 . ?
C10 H10B 0.9700 . ?
C11 H11A 0.9700 . ?
C11 H11B 0.9700 . ?
C12 C13 1.511(4) . ?
C12 H12A 0.9700 . ?
C12 H12B 0.9700 . ?
C13 C18 1.386(4) . ?
C13 C14 1.392(4) . ?
C14 C15 1.382(4) . ?
C14 H14 0.9300 . ?
C15 C16 1.377(5) . ?
C15 H15 0.9300 . ?
C16 C17 1.374(4) . ?
C16 H16 0.9300 . ?
C17 C18 1.388(4) . ?
C17 H17 0.9300 . ?
C18 H18 0.9300 . ?
C19 C20 1.507(4) . ?
C19 H19A 0.9700 . ?
C19 H19B 0.9700 . ?
C20 C21 1.378(4) . ?
C20 C25 1.389(4) . ?
C21 C22 1.386(4) . ?
C21 H21 0.9300 . ?
C22 C23 1.374(4) . ?
C22 H22 0.9300 . ?
C23 C24 1.381(4) . ?
C23 H23 0.9300 . ?
C24 C25 1.385(4) . ?
C24 H24 0.9300 . ?
C25 H25 0.9300 . ?
C26 C27 1.511(4) . ?
C26 H26A 0.9700 . ?
C26 H26B 0.9700 . ?
C27 C32 1.392(4) . ?
C27 C28 1.395(4) . ?
C28 C29 1.381(4) . ?
C28 H28 0.9300 . ?
C29 C30 1.382(4) . ?
C29 H29 0.9300 . ?
C30 C31 1.385(4) . ?
C30 H30 0.9300 . ?
C31 C32 1.386(4) . ?
C31 H31 0.9300 . ?
C32 H32 0.9300 . ?
O4 Gd1 2.3105(17) 7_566 ?
O1W H1WA 0.808(13) . ?
O1W H1WB 0.808(13) . ?
O2W H2WA 0.814(13) . ?
O2W H2WB 0.819(13) . ?
O3W H3WA 0.824(13) . ?
O3W H3WB 0.819(13) . ?
O4W H4WA 0.805(13) . ?
O4W H4WB 0.809(13) . ?
O4W H4WC 0.806(14) . ?
O5W H5WA 0.814(13) . ?
O5W H5WB 0.811(14) . ?
O5W H5WC 0.813(14) . ?

loop_
_geom_hbond_atom_site_label_D
_geom_hbond_atom_site_label_H
_geom_hbond_atom_site_label_A
_geom_hbond_distance_DH
_geom_hbond_distance_HA
_geom_hbond_distance_DA
_geom_hbond_angle_DHA
_geom_hbond_site_symmetry_A
O1W H1WA O6 0.808(13) 2.005(13) 2.813(3) 179(4) .
O1W H1WB O5 0.808(13) 2.125(14) 2.925(3) 170(3) 3
O2W H2WB O6 0.819(13) 1.944(14) 2.759(3) 173(4) .
O3W H3WA O2W 0.824(13) 2.027(16) 2.835(3) 167(4) .
O3W H3WB O5 0.819(13) 1.986(15) 2.796(3) 170(3) 3
O4W H4WA O1W 0.805(13) 2.002(14) 2.803(3) 173(5) .
O4W H4WB O4W 0.809(13) 2.19(5) 2.785(6) 131(6) 2_656
O4W H4WC O5W 0.806(14) 2.16(6) 2.750(5) 130(6) 4_656
O5W H5WA O3W 0.814(13) 2.01(2) 2.782(4) 159(5) .
O5W H5WB O4W 0.811(14) 1.98(3) 2.750(5) 158(8) 4_646
O5W H5WC O5W 0.813(14) 2.09(4) 2.781(8) 143(6) 2_756

loop_
_geom_torsion_atom_site_label_1
_geom_torsion_atom_site_label_2
_geom_torsion_atom_site_label_3
_geom_torsion_atom_site_label_4
_geom_torsion
_geom_torsion_site_symmetry_1
_geom_torsion_site_symmetry_2
_geom_torsion_site_symmetry_3
_geom_torsion_site_symmetry_4
_geom_torsion_publ_flag
O3 Gd1 N1 C1 -151.29(15) . . . . ?
O4 Gd1 N1 C1 158.03(16) 7_566 . . . ?
O2 Gd1 N1 C1 22.36(18) . . . . ?
O1 Gd1 N1 C1 78.99(16) . . . . ?
N4 Gd1 N1 C1 -128.60(17) . . . . ?
N2 Gd1 N1 C1 -15.47(15) . . . . ?
N3 Gd1 N1 C1 -72.92(16) . . . . ?
O3 Gd1 N1 C9 89.57(19) . . . . ?
O4 Gd1 N1 C9 38.89(15) 7_566 . . . ?
O2 Gd1 N1 C9 -96.78(15) . . . . ?
O1 Gd1 N1 C9 -40.14(14) . . . . ?
N4 Gd1 N1 C9 112.27(16) . . . . ?
N2 Gd1 N1 C9 -134.60(16) . . . . ?
N3 Gd1 N1 C9 167.95(14) . . . . ?
O3 Gd1 N1 C8 -29.6(2) . . . . ?
O4 Gd1 N1 C8 -80.25(16) 7_566 . . . ?
O2 Gd1 N1 C8 144.08(15) . . . . ?
O1 Gd1 N1 C8 -159.29(17) . . . . ?
N4 Gd1 N1 C8 -6.88(15) . . . . ?
N2 Gd1 N1 C8 106.25(17) . . . . ?
N3 Gd1 N1 C8 48.80(17) . . . . ?
O3 Gd1 N2 C2 140.95(15) . . . . ?
O4 Gd1 N2 C2 -26.6(2) 7_566 . . . ?
O2 Gd1 N2 C2 -162.05(18) . . . . ?
O1 Gd1 N2 C2 -82.71(16) . . . . ?
N4 Gd1 N2 C2 46.31(17) . . . . ?
N3 Gd1 N2 C2 105.77(17) . . . . ?
N1 Gd1 N2 C2 -13.71(16) . . . . ?
O3 Gd1 N2 C10 -98.70(17) . . . . ?
O4 Gd1 N2 C10 93.77(19) 7_566 . . . ?
O2 Gd1 N2 C10 -41.70(15) . . . . ?
O1 Gd1 N2 C10 37.63(16) . . . . ?
N4 Gd1 N2 C10 166.65(15) . . . . ?
N3 Gd1 N2 C10 -133.88(17) . . . . ?
N1 Gd1 N2 C10 106.64(17) . . . . ?
O3 Gd1 N2 C3 17.87(19) . . . . ?
O4 Gd1 N2 C3 -149.66(15) 7_566 . . . ?
O2 Gd1 N2 C3 74.87(16) . . . . ?
O1 Gd1 N2 C3 154.20(16) . . . . ?
N4 Gd1 N2 C3 -76.78(17) . . . . ?
N3 Gd1 N2 C3 -17.31(15) . . . . ?
N1 Gd1 N2 C3 -136.79(17) . . . . ?
O3 Gd1 N3 C5 75.32(16) . . . . ?
O4 Gd1 N3 C5 18.41(19) 7_566 . . . ?
O2 Gd1 N3 C5 157.74(16) . . . . ?
O1 Gd1 N3 C5 -151.68(15) . . . . ?
N4 Gd1 N3 C5 -19.32(15) . . . . ?
N2 Gd1 N3 C5 -132.70(17) . . . . ?
N1 Gd1 N3 C5 -75.31(16) . . . . ?
O3 Gd1 N3 C11 -42.08(15) . . . . ?
O4 Gd1 N3 C11 -98.99(16) 7_566 . . . ?
O2 Gd1 N3 C11 40.34(15) . . . . ?
O1 Gd1 N3 C11 90.9(2) . . . . ?
N4 Gd1 N3 C11 -136.72(17) . . . . ?
N2 Gd1 N3 C11 109.89(16) . . . . ?
N1 Gd1 N3 C11 167.29(15) . . . . ?
O3 Gd1 N3 C4 -162.71(18) . . . . ?
O4 Gd1 N3 C4 140.38(16) 7_566 . . . ?
O2 Gd1 N3 C4 -80.29(17) . . . . ?
O1 Gd1 N3 C4 -29.7(2) . . . . ?
N4 Gd1 N3 C4 102.65(18) . . . . ?
N2 Gd1 N3 C4 -10.73(16) . . . . ?
N1 Gd1 N3 C4 46.66(18) . . . . ?
O3 Gd1 N4 C6 -80.02(18) . . . . ?
O4 Gd1 N4 C6 -160.43(19) 7_566 . . . ?
O2 Gd1 N4 C6 -16.3(3) . . . . ?
O1 Gd1 N4 C6 144.29(16) . . . . ?
N2 Gd1 N4 C6 50.05(18) . . . . ?
N3 Gd1 N4 C6 -10.22(17) . . . . ?
N1 Gd1 N4 C6 110.46(19) . . . . ?
O3 Gd1 N4 C7 146.49(17) . . . . ?
O4 Gd1 N4 C7 66.09(17) 7_566 . . . ?
O2 Gd1 N4 C7 -149.77(16) . . . . ?
O1 Gd1 N4 C7 10.8(2) . . . . ?
N2 Gd1 N4 C7 -83.43(17) . . . . ?
N3 Gd1 N4 C7 -143.71(18) . . . . ?
N1 Gd1 N4 C7 -23.02(16) . . . . ?
C9 N1 C1 C2 161.3(2) . . . . ?
C8 N1 C1 C2 -79.1(3) . . . . ?
Gd1 N1 C1 C2 43.7(2) . . . . ?
C10 N2 C2 C1 -76.5(3) . . . . ?
C3 N2 C2 C1 165.9(2) . . . . ?
Gd1 N2 C2 C1 42.1(2) . . . . ?
N1 C1 C2 N2 -59.4(3) . . . . ?
C2 N2 C3 C4 -79.7(3) . . . . ?
C10 N2 C3 C4 161.1(2) . . . . ?
Gd1 N2 C3 C4 44.8(2) . . . . ?
C5 N3 C4 C3 160.5(2) . . . . ?
C11 N3 C4 C3 -79.6(3) . . . . ?
Gd1 N3 C4 C3 37.9(3) . . . . ?
N2 C3 C4 N3 -56.8(3) . . . . ?
C11 N3 C5 C6 162.4(2) . . . . ?
C4 N3 C5 C6 -76.7(3) . . . . ?
Gd1 N3 C5 C6 47.4(2) . . . . ?
C7 N4 C6 C5 171.0(2) . . . . ?
Gd1 N4 C6 C5 37.9(3) . . . . ?
N3 C5 C6 N4 -57.3(3) . . . . ?
C6 N4 C7 C8 -84.0(3) . . . . ?
Gd1 N4 C7 C8 51.0(2) . . . . ?
C1 N1 C8 C7 158.0(2) . . . . ?
C9 N1 C8 C7 -82.0(3) . . . . ?
Gd1 N1 C8 C7 35.9(3) . . . . ?
N4 C7 C8 N1 -58.8(3) . . . . ?
C1 N1 C9 P1 -77.5(2) . . . . ?
C8 N1 C9 P1 162.65(17) . . . . ?
Gd1 N1 C9 P1 42.09(19) . . . . ?
O4 P1 C9 N1 -143.89(17) . . . . ?
O1 P1 C9 N1 -17.8(2) . . . . ?
C12 P1 C9 N1 99.6(2) . . . . ?
C2 N2 C10 P2 169.38(17) . . . . ?
C3 N2 C10 P2 -71.6(2) . . . . ?
Gd1 N2 C10 P2 47.50(19) . . . . ?
O5 P2 C10 N2 101.71(19) . . . . ?
O2 P2 C10 N2 -25.5(2) . . . . ?
C19 P2 C10 N2 -139.61(19) . . . . ?
C5 N3 C11 P3 -71.6(2) . . . . ?
C4 N3 C11 P3 168.53(18) . . . . ?
Gd1 N3 C11 P3 46.52(19) . . . . ?
O6 P3 C11 N3 102.38(19) . . . . ?
O3 P3 C11 N3 -24.7(2) . . . . ?
C26 P3 C11 N3 -138.37(19) . . . . ?
O4 P1 C12 C13 35.2(2) . . . . ?
O1 P1 C12 C13 -92.9(2) . . . . ?
C9 P1 C12 C13 151.5(2) . . . . ?
P1 C12 C13 C18 75.2(3) . . . . ?
P1 C12 C13 C14 -103.6(3) . . . . ?
C18 C13 C14 C15 0.0(4) . . . . ?
C12 C13 C14 C15 178.8(3) . . . . ?
C13 C14 C15 C16 0.2(4) . . . . ?
C14 C15 C16 C17 0.1(5) . . . . ?
C15 C16 C17 C18 -0.6(5) . . . . ?
C14 C13 C18 C17 -0.5(4) . . . . ?
C12 C13 C18 C17 -179.3(3) . . . . ?
C16 C17 C18 C13 0.8(5) . . . . ?
O5 P2 C19 C20 -81.6(2) . . . . ?
O2 P2 C19 C20 48.8(2) . . . . ?
C10 P2 C19 C20 159.5(2) . . . . ?
P2 C19 C20 C21 104.6(3) . . . . ?
P2 C19 C20 C25 -75.2(3) . . . . ?
C25 C20 C21 C22 -1.4(5) . . . . ?
C19 C20 C21 C22 178.8(3) . . . . ?
C20 C21 C22 C23 1.2(5) . . . . ?
C21 C22 C23 C24 0.1(5) . . . . ?
C22 C23 C24 C25 -1.0(5) . . . . ?
C23 C24 C25 C20 0.8(5) . . . . ?
C21 C20 C25 C24 0.5(5) . . . . ?
C19 C20 C25 C24 -179.8(3) . . . . ?
O6 P3 C26 C27 73.5(2) . . . . ?
O3 P3 C26 C27 -159.0(2) . . . . ?
C11 P3 C26 C27 -46.6(2) . . . . ?
P3 C26 C27 C32 -68.1(3) . . . . ?
P3 C26 C27 C28 115.8(3) . . . . ?
C32 C27 C28 C29 -1.7(4) . . . . ?
C26 C27 C28 C29 174.5(3) . . . . ?
C27 C28 C29 C30 1.3(4) . . . . ?
C28 C29 C30 C31 -0.1(4) . . . . ?
C29 C30 C31 C32 -0.6(4) . . . . ?
C30 C31 C32 C27 0.2(4) . . . . ?
C28 C27 C32 C31 0.9(4) . . . . ?
C26 C27 C32 C31 -175.2(3) . . . . ?
O4 P1 O1 Gd1 97.32(13) . . . . ?
C12 P1 O1 Gd1 -139.76(12) . . . . ?
C9 P1 O1 Gd1 -22.69(15) . . . . ?
O3 Gd1 O1 P1 -118.54(12) . . . . ?
O4 Gd1 O1 P1 -51.94(12) 7_566 . . . ?
O2 Gd1 O1 P1 171.85(13) . . . . ?
N4 Gd1 O1 P1 1.29(16) . . . . ?
N2 Gd1 O1 P1 102.63(12) . . . . ?
N3 Gd1 O1 P1 120.24(14) . . . . ?
N1 Gd1 O1 P1 34.69(11) . . . . ?
O5 P2 O2 Gd1 -138.46(12) . . . . ?
C19 P2 O2 Gd1 95.16(14) . . . . ?
C10 P2 O2 Gd1 -15.71(16) . . . . ?
O3 Gd1 O2 P2 170.93(13) . . . . ?
O4 Gd1 O2 P2 -120.88(12) 7_566 . . . ?
O1 Gd1 O2 P2 -58.78(12) . . . . ?
N4 Gd1 O2 P2 105.93(16) . . . . ?
N2 Gd1 O2 P2 31.53(12) . . . . ?
N3 Gd1 O2 P2 100.32(13) . . . . ?
N1 Gd1 O2 P2 -6.05(16) . . . . ?
O6 P3 O3 Gd1 -141.36(12) . . . . ?
C26 P3 O3 Gd1 94.97(14) . . . . ?
C11 P3 O3 Gd1 -17.42(16) . . . . ?
O4 Gd1 O3 P3 171.50(14) 7_566 . . . ?
O2 Gd1 O3 P3 -54.55(13) . . . . ?
O1 Gd1 O3 P3 -123.13(12) . . . . ?
N4 Gd1 O3 P3 99.39(13) . . . . ?
N2 Gd1 O3 P3 -2.15(17) . . . . ?
N3 Gd1 O3 P3 32.54(12) . . . . ?
N1 Gd1 O3 P3 120.32(15) . . . . ?
O1 P1 O4 Gd1 -132.6(3) . . . 7_566 ?
C12 P1 O4 Gd1 103.9(3) . . . 7_566 ?
C9 P1 O4 Gd1 -13.2(4) . . . 7_566 ?
